data_4134874
loop_
_publ_author_name
'Miller, Edward'
'Kim, Suhong'
'Gibson, Katarina'
'Derrick, Jeffrey S.'
'Toste, F. Dean'

_publ_section_title
;
 Regio- and Enantioselective Bromocyclization of Difluoroalkenes as a
 Strategy to Access Tetrasubstituted Difluoromethylene-Containing
 Stereocenters.
;
_journal_name_full 'Journal of the American Chemical Society'
_journal_paper_doi 10.1021/jacs.0c02331
_journal_year 2020
_chemical_absolute_configuration ad
_chemical_formula_moiety 'C14 H8 Br Cl F2 N O1.77, C6 H12'
_chemical_formula_sum 'C14 H12 Br Cl F2 N4 O3'
_chemical_formula_weight 456.04
_space_group_crystal_system hexagonal
_space_group_IT_number 171
_space_group_name_Hall 'P 62'
_space_group_name_H-M_alt 'P 62'
_atom_sites_solution_hydrogens geom
_atom_sites_solution_primary dual
_audit_creation_date 2020-02-28
_audit_creation_method
;
Olex2 1.2
(compiled 2018.05.29 svn.r3508 for OlexSys, GUI svn.r5506)
;
_cell_angle_alpha 90
_cell_angle_beta 90
_cell_angle_gamma 120
_cell_formula_units_Z 6
_cell_length_a 18.0955(2)
_cell_length_b 18.0955(2)
_cell_length_c 10.63070(10)
_cell_measurement_reflns_used 89123
_cell_measurement_temperature 100(2)
_cell_measurement_theta_max 78.9320
_cell_measurement_theta_min 4.1890
_cell_volume 3014.63(5)
_computing_cell_refinement 'CrysAlisPro 1.171.40.54a (Rigaku OD, 2019)'
_computing_data_collection 'CrysAlisPro 1.171.40.54a (Rigaku OD, 2019)'
_computing_data_reduction 'CrysAlisPro 1.171.40.54a (Rigaku OD, 2019)'
_computing_molecular_graphics 'Olex2 (Dolomanov et al., 2009)'
_computing_publication_material 'Olex2 (Dolomanov et al., 2009)'
_computing_structure_refinement 'ShelXL (Sheldrick, 2015)'
_computing_structure_solution 'ShelXT (Sheldrick, 2015)'
_diffrn_ambient_temperature 100(2)
_diffrn_detector 'CCD plate'
_diffrn_detector_area_resol_mean 5.8140
_diffrn_detector_type 'Pilatus 200K'
_diffrn_measured_fraction_theta_full 0.993
_diffrn_measured_fraction_theta_max 0.981
_diffrn_measurement_details
;
List of Runs (angles in degrees, time in seconds):

  # Type    Start    End  Width  t~exp~   \w     \q     \k     \f   Frames
--------------------------------------------------------------------------
  1  \w     80.00 127.00   0.50    1.00    --   53.13 165.00-104.00   94
  2  \w     89.00 115.00   0.50    2.00    --  106.00 165.00-104.00   52
  3  \w     46.00  72.00   0.50    1.00    --   64.00  71.00  -7.89   52
  4  \w     42.00  68.00   0.50    1.00    --   60.00  72.00  15.79   52
  5  \w     38.00  64.00   0.50    1.00    --   56.00  72.00 -11.43   52
  6  \w     34.00  60.00   0.50    1.00    --   52.00  71.00 -58.15   52
  7  \w     42.00  72.00   0.50    1.00    --   60.00  71.00 -37.81   60
  8  \w     38.00  81.00   0.50    1.00    --   52.00  70.00-114.58   86
  9  \w     38.00  64.00   0.50    1.00    --   56.00  71.00-171.30   52
 10  \w     39.00  64.00   0.50    1.00    --   56.00  71.00-147.12   50
 11  \w     38.00  78.00   0.50    1.00    --   56.00  72.00 -88.12   80
 12  \w     42.00  74.00   0.50    1.00    --   60.00  70.00-140.30   64
 13  \w     19.00  44.00   0.50    1.00    --   36.00  74.00 -81.47   50
 14  \w      7.00  32.00   0.50    1.00    --   32.00  86.00-136.81   50
 15  \w     16.00  41.00   0.50    1.00    --   36.00  76.00-178.94   50
 16  \w     39.00  64.00   0.50    2.00    --  106.00 -61.00-150.00   50
 17  \w     36.00 102.00   0.50    2.00    --  106.00 -77.00-150.00  132
 18  \w     47.00  99.00   0.50    2.00    --  106.00 -94.00 -60.00  104
 19  \w     64.00 105.00   0.50    2.00    --  106.00-116.00  19.00   82
 20  \w     55.00 109.00   0.50    2.00    --  106.00-111.00 -30.00  108
 21  \w     55.00  80.00   0.50    1.00    --   53.13-165.00-127.00   50
 22  \w     87.00 132.00   0.50    2.00    --  106.00-165.00-127.00   90
 23  \w     37.00 105.00   0.50    2.00    --  106.00-111.00-150.00  136
 24  \w     36.00 106.00   0.50    2.00    --  106.00-111.00 -90.00  140
 25  \w     40.00 101.00   0.50    2.00    --  106.00-111.00  30.00  122
 26  \w     68.00 109.00   0.50    2.00    --  106.00-111.00 120.00   82
 27  \w     28.00  53.00   0.50    1.00    --   53.13-116.00  19.00   50
 28  \w     36.00 106.00   0.50    2.00    --  106.00 -94.00 120.00  140
 29  \w     36.00  68.00   0.50    2.00    --  106.00 -61.00 120.00   64
 30  \w     34.00 102.00   0.50    2.00    --  106.00 -77.00  60.00  136
 31  \w     34.00  93.00   0.50    2.00    --  106.00 -77.00  30.00  118
 32  \w     36.00  67.00   0.50    2.00    --  106.00 -61.00  30.00   62
 33  \w     39.00  65.00   0.50    1.00    --   56.00  72.00  91.14   52
 34  \w     48.00  74.00   0.50    1.00    --   64.00  71.00 118.96   52
 35  \w     81.00 106.00   0.50    1.00    --   53.13 116.00 108.00   50
 36  \w    114.00 140.00   0.50    2.00    --  106.00 116.00 108.00   52
 37  \w     39.00  65.00   0.50    1.00    --   56.00  72.00 153.59   52
 38  \w     42.00  68.00   0.50    1.00    --   60.00  72.00 159.92   52
 39  \w     15.00  44.00   0.50    1.00    --   36.00  78.00 103.72   58
 40  \w     42.00  68.00   0.50    1.00    --   60.00  72.00  41.26   52
 41  \w     42.00  67.00   0.50    1.00    --   60.00  72.00  61.44   50
 42  \w      9.00  34.00   0.50    1.00    --   32.00  83.00  61.15   50
 43  \w     -8.00  17.00   0.50    1.00    --   20.00  94.00 168.40   50
 44  \w    -66.00 -40.00   0.50    1.00    --    4.00 164.00  65.98   52
 45  \w    -71.00 -39.00   0.50    1.00    --   -4.00 160.00  17.78   64
 46  \w    -71.00 -23.00   0.50    1.00    --  -53.26 116.00 108.00   96
 47  \w    -91.00 -66.00   0.50    2.00    -- -100.00 116.00 108.00   50
 48  \w   -109.00 -63.00   0.50    2.00    -- -100.00 109.00  18.27   92
 49  \w    -63.00 -24.00   0.50    2.00    -- -100.00 104.00 -29.46   78
 50  \w    -66.00 -27.00   0.50    2.00    -- -100.00 109.00-138.52   78
 51  \w    -73.00 -30.00   0.50    2.00    -- -100.00  61.00 -30.00   86
 52  \w    -99.00 -22.00   0.50    1.00    --  -53.26 125.00 -90.00  154
 53  \w    -76.00 -45.00   0.50    1.00    --    0.00 171.00-160.70   62
 54  \w    -72.00 -41.00   0.50    1.00    --    0.00 167.00 -99.36   62
 55  \w   -106.00 -81.00   0.50    1.00    --  -53.26 165.00-104.00   50
 56  \w   -114.00 -89.00   0.50    2.00    -- -100.00 165.00-104.00   50
 57  \w   -108.00 -82.00   0.50    2.00    -- -100.00 104.00 -29.46   52
 58  \w   -109.00 -80.00   0.50    2.00    -- -100.00 109.00-138.52   58
 59  \w    -68.00 -38.00   0.50    1.00    --  -53.26 -70.00  76.16   60
 60  \w    -77.00 -52.00   0.50    1.00    --  -68.00 -66.00  11.84   50
 61  \w    -79.00 -53.00   0.50    1.00    --  -68.00 -66.00  50.22   52
 62  \w    -76.00 -50.00   0.50    1.00    --  -68.00 -70.00 113.30   52
 63  \w    -82.00 -56.00   0.50    1.00    --  -72.00 -65.00 166.79   52
 64  \w    -85.00 -57.00   0.50    1.00    --  -72.00 -65.00 134.49   56
 65  \w    -86.00 -56.00   0.50    1.00    --  -72.00 -66.00 149.42   60
 66  \w    -86.00 -60.00   0.50    1.00    --  -76.00 -65.00  94.97   52
 67  \w    -85.00 -59.00   0.50    1.00    --  -76.00 -69.00  76.04   52
 68  \w    -87.00 -61.00   0.50    1.00    --  -76.00 -64.00 125.87   52
 69  \w    -88.00 -63.00   0.50    2.00    --  -80.00 -69.00 113.93   50
 70  \w    -91.00 -66.00   0.50    2.00    --  -84.00 -70.00 164.82   50
 71  \w   -102.00 -72.00   0.50    2.00    --  -88.00 -66.00 132.42   60
 72  \w    -95.00 -69.00   0.50    2.00    --  -84.00 -65.00  69.96   52
 73  \w    -84.00 -59.00   0.50    1.00    --  -76.00 -68.00  37.40   50
 74  \w    -89.00 -63.00   0.50    2.00    --  -80.00 -68.00 -17.42   52
 75  \w    -90.00 -54.00   0.50    1.00    --  -72.00 -70.00 -74.90   72
 76  \w    -78.00 -52.00   0.50    1.00    --  -68.00 -69.00-106.94   52
 77  \w    -75.00 -50.00   0.50    1.00    --  -68.00 -70.00-152.21   50
 78  \w    -44.00 -19.00   0.50    1.00    --  -36.00 -78.00 -87.91   50
 79  \w    -79.00 -54.00   0.50    1.00    --  -53.26-165.00-127.00   50
 80  \w   -106.00 -58.00   0.50    1.00    --  -76.00 -70.00-115.52   96
 81  \w    -88.00 -63.00   0.50    2.00    --  -80.00 -68.00 -78.82   50
 82  \w    -87.00 -62.00   0.50    2.00    --  -80.00 -70.00 -40.87   50
 83  \w    -89.00 -63.00   0.50    2.00    --  -80.00 -68.00  -6.48   52
 84  \w    -91.00 -66.00   0.50    2.00    --  -84.00 -70.00  13.46   50
 85  \w   -106.00 -70.00   0.50    2.00    --  -84.00 -63.00  30.42   72
 86  \w    -98.00 -72.00   0.50    2.00    --  -88.00 -67.00  -3.37   52
 87  \w    -98.00 -72.00   0.50    2.00    --  -88.00 -67.00  49.24   52
 88  \w   -101.00 -75.00   0.50    2.00    --  -88.00 -63.00  65.15   52
 89  \w    -99.00 -73.00   0.50    2.00    --  -88.00 -64.00  93.17   52
 90  \w   -103.00 -77.00   0.50    2.00    --  -96.00 -74.00  38.25   52
 91  \w   -107.00 -80.00   0.50    2.00    -- -100.00 -77.00  36.88   54
 92  \w   -108.00 -82.00   0.50    2.00    -- -100.00 -71.00 -23.20   52
 93  \w   -113.00 -86.00   0.50    2.00    -- -100.00 -65.00   0.22   54
 94  \w   -116.00 -67.00   0.50    2.00    --  -84.00 -69.00 -21.03   98
 95  \w    -94.00 -68.00   0.50    2.00    --  -84.00 -66.00 -93.89   52
 96  \w    -99.00 -60.00   0.50    1.00    --  -76.00 -67.00-136.36   78
 97  \w    -90.00 -64.00   0.50    2.00    --  -80.00 -66.00-167.28   52
 98  \w    -97.00 -71.00   0.50    2.00    --  -88.00 -70.00-177.45   52
 99  \w   -101.00 -75.00   0.50    2.00    --  -92.00 -68.00-162.25   52
100  \w   -107.00 -81.00   0.50    2.00    -- -100.00 -76.00-104.91   52
101  \w   -108.00 -81.00   0.50    2.00    -- -100.00 -77.00-120.00   54
102  \w   -109.00 -81.00   0.50    2.00    -- -100.00 -77.00-180.00   56
103  \w   -114.00 -80.00   0.50    2.00    -- -100.00 -76.00-130.53   68
104  \w   -124.00 -81.00   0.50    2.00    -- -100.00 -76.00 -69.88   86
105  \w   -108.00 -82.00   0.50    2.00    -- -100.00 -71.00 -59.30   52
106  \w   -133.00-106.00   0.50    2.00    --  -80.00 -70.00 -40.87   54
107  \w   -129.00 -82.00   0.50    2.00    -- -100.00 -70.00 -65.52   94
108  \w   -132.00 -83.00   0.50    2.00    -- -100.00 -70.00-167.94   98
109  \w   -140.00 -84.00   0.50    2.00    -- -100.00 -69.00-147.00  112
110  \w   -129.00-104.00   0.50    2.00    -- -100.00-165.00-127.00   50
111  \w   -166.00-115.00   0.50    2.00    -- -100.00 -77.00-120.00  102
112  \w   -145.00 -81.00   0.50    2.00    -- -100.00 -74.00 -96.42  128
113  \w   -147.00 -84.00   0.50    2.00    -- -100.00 -65.00 -20.65  126
114  \w   -133.00 -83.00   0.50    2.00    -- -100.00 -68.00  92.44  100
115  \w   -111.00 -80.00   0.50    2.00    -- -100.00 -77.00  93.88   62
116  \w   -110.00 -83.00   0.50    2.00    -- -100.00 -69.00 102.78   54
117  \w   -110.00 -80.00   0.50    2.00    -- -100.00 -76.00 157.17   60
118  \w   -108.00 -82.00   0.50    2.00    -- -100.00 -73.00 117.56   52
119  \w   -126.00 -84.00   0.50    2.00    -- -100.00 -65.00 116.83   84
120  \w   -140.00 -82.00   0.50    2.00    -- -100.00 -71.00  78.72  116
121  \w   -152.00 -80.00   0.50    2.00    -- -100.00 -77.00  60.00  144
122  \w   -143.00 -83.00   0.50    2.00    -- -100.00 -68.00  -5.55  120
123  \w   -153.00-127.00   0.50    2.00    -- -100.00 -71.00 -59.30   52
124  \w   -155.00-129.00   0.50    2.00    -- -100.00-116.00  19.00   52
125  \w   -159.00-122.00   0.50    2.00    -- -100.00 -77.00  36.88   74
126  \w   -168.00-121.00   0.50    2.00    -- -100.00 -65.00   0.22   94
127  \w   -164.00-138.00   0.50    2.00    -- -100.00 -76.00 -69.88   52
128  \w   -161.00 -82.00   0.50    2.00    --  -96.00 -62.00-109.77  158
129  \w   -160.00 -80.00   0.50    2.00    -- -100.00 -76.00-116.80  160
130  \w   -163.00 -80.00   0.50    2.00    -- -100.00 -75.00 -78.98  166
131  \w   -171.00 -82.00   0.50    2.00    -- -100.00 -71.00-178.38  178
132  \w   -172.00 -81.00   0.50    2.00    -- -100.00 -77.00-150.00  182
133  \w   -171.00 -80.00   0.50    2.00    -- -100.00 -75.00 -40.55  182
134  \w   -167.00-130.00   0.50    2.00    -- -100.00 -65.00 116.83   74
135  \w   -158.00-123.00   0.50    2.00    -- -100.00 -76.00 157.17   70
136  \w   -167.00 -80.00   0.50    2.00    -- -100.00 -75.00 168.14  174
137  \w   -168.00 -80.00   0.50    2.00    -- -100.00 -77.00 153.79  176
138  \w   -172.00 -81.00   0.50    2.00    -- -100.00 -77.00  30.00  182
139  \w   -171.00-137.00   0.50    2.00    -- -100.00 -71.00 -23.20   68
140  \w   -171.00-104.00   0.50    2.00    -- -100.00 -73.00 -32.19  134
;
_diffrn_measurement_device 'four-circle diffractometer'
_diffrn_measurement_device_type 'ROD, Synergy Custom DW system, Pilatus 200K'
_diffrn_measurement_method '\w scans'
_diffrn_orient_matrix_type 'CrysAlisPro convention (1999,Acta A55,543-557)'
_diffrn_orient_matrix_UB_11 -0.0429757000
_diffrn_orient_matrix_UB_12 -0.0938559000
_diffrn_orient_matrix_UB_13 -0.0425769000
_diffrn_orient_matrix_UB_21 -0.0874601000
_diffrn_orient_matrix_UB_22 -0.0047730000
_diffrn_orient_matrix_UB_23 0.0000837000
_diffrn_orient_matrix_UB_31 0.0131069000
_diffrn_orient_matrix_UB_32 0.0288319000
_diffrn_orient_matrix_UB_33 -0.1384577000
_diffrn_radiation_monochromator mirror
_diffrn_radiation_probe x-ray
_diffrn_radiation_type CuK\a
_diffrn_radiation_wavelength 1.54184
_diffrn_reflns_av_R_equivalents 0.1232
_diffrn_reflns_av_unetI/netI 0.0282
_diffrn_reflns_Laue_measured_fraction_full 0.993
_diffrn_reflns_Laue_measured_fraction_max 0.981
_diffrn_reflns_limit_h_max 22
_diffrn_reflns_limit_h_min -22
_diffrn_reflns_limit_k_max 23
_diffrn_reflns_limit_k_min -22
_diffrn_reflns_limit_l_max 12
_diffrn_reflns_limit_l_min -13
_diffrn_reflns_number 129069
_diffrn_reflns_point_group_measured_fraction_full 0.989
_diffrn_reflns_point_group_measured_fraction_max 0.962
_diffrn_reflns_theta_full 67.684
_diffrn_reflns_theta_max 79.375
_diffrn_reflns_theta_min 2.820
_diffrn_source 'Rotating-anode X-ray tube'
_diffrn_source_type 'Rigaku (Cu) X-ray Source'
_exptl_absorpt_coefficient_mu 4.360
_exptl_absorpt_correction_T_max 1.00000
_exptl_absorpt_correction_T_min 0.58334
_exptl_absorpt_correction_type multi-scan
_exptl_absorpt_process_details
;
CrysAlisPro 1.171.40.54a (Rigaku Oxford Diffraction, 2019)
Empirical absorption correction using spherical harmonics,
 implemented in SCALE3 ABSPACK scaling algorithm.
;
_exptl_crystal_colour colourless
_exptl_crystal_colour_primary colourless
_exptl_crystal_density_diffrn 1.446
_exptl_crystal_description plate
_exptl_crystal_F_000 1308
_exptl_crystal_size_max 0.5
_exptl_crystal_size_mid 0.16
_exptl_crystal_size_min 0.15
_refine_diff_density_max 1.036
_refine_diff_density_min -1.255
_refine_diff_density_rms 0.166
_refine_ls_abs_structure_details
;
 Flack x determined using 1758 quotients [(I+)-(I-)]/[(I+)+(I-)]
 (Parsons, Flack and Wagner, Acta Cryst. B69 (2013) 249-259).
;
_refine_ls_abs_structure_Flack 0.04(3)
_refine_ls_extinction_method none
_refine_ls_goodness_of_fit_ref 1.850
_refine_ls_hydrogen_treatment constr
_refine_ls_matrix_type full
_refine_ls_number_parameters 203
_refine_ls_number_reflns 4219
_refine_ls_number_restraints 1
_refine_ls_restrained_S_all 1.849
_refine_ls_R_factor_all 0.1111
_refine_ls_R_factor_gt 0.1093
_refine_ls_shift/su_max 0.000
_refine_ls_shift/su_mean 0.000
_refine_ls_structure_factor_coef Fsqd
_refine_ls_weighting_details 'w=1/[\s^2^(Fo^2^)+(0.2000P)^2^] where P=(Fo^2^+2Fc^2^)/3'
_refine_ls_weighting_scheme calc
_refine_ls_wR_factor_gt 0.3560
_refine_ls_wR_factor_ref 0.3658
_reflns_Friedel_coverage 0.859
_reflns_Friedel_fraction_full 0.984
_reflns_Friedel_fraction_max 0.941
_reflns_number_gt 4064
_reflns_number_total 4219
_reflns_threshold_expression 'I > 2\s(I)'
_cod_data_source_file ja0c02331_si_002.cif
_cod_data_source_block BDF_Efavirenz
_cod_original_cell_volume 3014.63(7)
_cod_database_code 4134874
_shelx_shelxl_version_number 2016/6
_chemical_oxdiff_formula 'C H Cl F Br N O'
_shelx_space_group_comment
;
The symmetry employed for this shelxl refinement is uniquely defined
by the following loop, which should always be used as a source of
symmetry information in preference to the above space-group names.
They are only intended as comments.
;
_diffrn_oxdiff_digest_frames
;
010a71860775297321de4532aba0d8fee210668e359
;
_reflns_odcompleteness_completeness 100.00
_reflns_odcompleteness_iscentric 1
_reflns_odcompleteness_theta 74.33
_olex2_refinement_description
;
1. Others
 Fixed Uiso: H2(0.116) H6(0.104) H5(0.093) H12(0.095) H20A(0.116) H20B(0.116)
 H19A(0.116) H19B(0.116) H14A(0.116) H14B(0.116) H13A(0.121) H13B(0.121)
 H15A(0.116) H15B(0.116) H16A(0.116) H16B(0.116) H17A(0.116) H17B(0.116)
 H18A(0.116) H18B(0.116)
 Fixed X: H2(0.400762) H6(0.227334) H5(0.119113) H12(0.573682) H20A(0.398207)
 H20B(0.379364) H19A(0.43774) H19B(0.485921) H14A(0.466702) H14B(0.571002)
 H13A(0.574594) H13B(0.471074) H15A(0.497944) H15B(0.453038) H16A(0.551461)
 H16B(0.600819) H17A(0.629559) H17B(0.66389) H18A(0.586333) H18B(0.542057)
 Fixed Y: H2(0.12038) H6(-0.015642) H5(-0.037885) H12(0.334868) H20A(0.30796)
 H20B(0.213546) H19A(0.282814) H19B(0.239582) H14A(0.401785) H14B(0.453513)
 H13A(0.45453) H13B(0.403188) H15A(0.251192) H15B(0.297884) H16A(0.424682)
 H16B(0.386628) H17A(0.340681) H17B(0.439347) H18A(0.372794) H18B(0.415325)
 Fixed Z: H2(0.513573) H6(0.774643) H5(0.638498) H12(0.297514) H20A(0.80822)
 H20B(0.801278) H19A(1.000003) H19B(0.940023) H14A(0.408137) H14B(0.412601)
 H13A(0.2102) H13B(0.205769) H15A(0.6729) H15B(0.613739) H16A(0.698278)
 H16B(0.62703) H17A(0.818701) H17B(0.826227) H18A(1.008896) H18B(0.935836)
;
_olex2_submission_special_instructions 'No special instructions were received'
_oxdiff_exptl_absorpt_empirical_details
;
Empirical correction (ABSPACK) includes:
- Absorption correction using spherical harmonics
- Frame scaling
;
_oxdiff_exptl_absorpt_empirical_full_max 4.459
_oxdiff_exptl_absorpt_empirical_full_min 0.291

loop_
_space_group_symop_operation_xyz
'x, y, z'
'-y, x-y, z+2/3'
'-x+y, -x, z+1/3'
'-x, -y, z'
'y, -x+y, z+2/3'
'x-y, x, z+1/3'

loop_
_atom_site_label
_atom_site_type_symbol
_atom_site_fract_x
_atom_site_fract_y
_atom_site_fract_z
_atom_site_U_iso_or_equiv
_atom_site_adp_type
_atom_site_occupancy
_atom_site_site_symmetry_order
_atom_site_calc_flag
_atom_site_refinement_flags_posn
_atom_site_refinement_flags_adp
_atom_site_refinement_flags_occupancy
_atom_site_disorder_assembly
_atom_site_disorder_group
Br1 Br 0.32411(11) 0.07019(8) 0.06015(12) 0.0857(6) Uani 1 1 d . . . . .
Cl1 Cl 0.4035(3) 0.0651(5) 0.7538(4) 0.140(2) Uani 1 1 d . . . . .
F1 F 0.3709(4) 0.0299(4) 0.2764(7) 0.0645(12) Uani 1 1 d . . . . .
F2 F 0.2347(4) -0.0367(3) 0.2470(8) 0.0727(17) Uani 1 1 d . . . . .
O1 O 0.2294(5) 0.1154(4) 0.2701(11) 0.083(2) Uani 1 1 d . . . . .
N1 N 0.1321(5) 0.0210(4) 0.4159(12) 0.071(2) Uani 1 1 d . . . . .
O2 O 0.0937(6) 0.0633(6) 0.2332(16) 0.083(2) Uani 0.77(3) 1 d . . . A 1
C8 C 0.1465(6) 0.0627(6) 0.3068(17) 0.080(4) Uani 1 1 d . . . . .
C2 C 0.3437(10) 0.0876(12) 0.536(2) 0.0965(18) Uani 1 1 d . . . . .
H2 H 0.400762 0.120380 0.513573 0.116 Uiso 1 1 calc R . . . .
C3 C 0.2800(5) 0.0749(4) 0.4510(9) 0.0543(17) Uani 1 1 d . . . . .
C4 C 0.1952(6) 0.0300(4) 0.4940(12) 0.065(2) Uani 1 1 d . . . . .
C6 C 0.2393(10) 0.0064(8) 0.6935(14) 0.086(4) Uani 1 1 d . . . . .
H6 H 0.227334 -0.015642 0.774643 0.104 Uiso 1 1 calc R . . . .
C5 C 0.1758(7) -0.0056(6) 0.6133(15) 0.078(3) Uani 1 1 d . . . . .
H5 H 0.119113 -0.037885 0.638498 0.093 Uiso 1 1 calc R . . . .
C11 C 0.4406(8) 0.2574(6) 0.3071(11) 0.069(2) Uani 1 1 d . . . . .
C1 C 0.3230(8) 0.0530(8) 0.6500(15) 0.075(3) Uani 1 1 d . . . . .
C7 C 0.2989(5) 0.1069(5) 0.3192(10) 0.059(2) Uani 1 1 d . . . . .
C10 C 0.3754(7) 0.1901(5) 0.3089(11) 0.066(2) Uani 1 1 d . . . . .
C9 C 0.3071(5) 0.0401(5) 0.2358(10) 0.0562(17) Uani 1 1 d . . . . .
C12 C 0.5206(7) 0.3369(7) 0.2983(17) 0.079(3) Uani 1 1 d . . . . .
H12 H 0.573682 0.334868 0.297514 0.095 Uiso 1 1 calc R . . . .
C20 C 0.4245(9) 0.2726(12) 0.8071(18) 0.0965(18) Uani 1 1 d . . . . .
H20A H 0.398207 0.307960 0.808220 0.116 Uiso 1 1 calc R . . . .
H20B H 0.379364 0.213546 0.801278 0.116 Uiso 1 1 calc R . . . .
C19 C 0.4733(9) 0.2854(12) 0.9300(18) 0.0965(18) Uani 1 1 d . . . . .
H19A H 0.437740 0.282814 1.000003 0.116 Uiso 1 1 calc R . . . .
H19B H 0.485921 0.239582 0.940023 0.116 Uiso 1 1 calc R . . . .
C14 C 0.5196(12) 0.4129(8) 0.3686(19) 0.096(5) Uani 1 1 d . . . . .
H14A H 0.466702 0.401785 0.408137 0.116 Uiso 1 1 calc R . . . .
H14B H 0.571002 0.453513 0.412601 0.116 Uiso 1 1 calc R . . . .
C13 C 0.5219(11) 0.4121(8) 0.250(2) 0.101(5) Uani 1 1 d . . . . .
H13A H 0.574594 0.454530 0.210200 0.121 Uiso 1 1 calc R . . . .
H13B H 0.471074 0.403188 0.205769 0.121 Uiso 1 1 calc R . . . .
C15 C 0.4841(10) 0.2959(12) 0.6868(19) 0.0965(18) Uani 1 1 d . . . . .
H15A H 0.497944 0.251192 0.672900 0.116 Uiso 1 1 calc R . . . .
H15B H 0.453038 0.297884 0.613739 0.116 Uiso 1 1 calc R . . . .
C16 C 0.5645(10) 0.3788(12) 0.6988(19) 0.0965(18) Uani 1 1 d . . . . .
H16A H 0.551461 0.424682 0.698278 0.116 Uiso 1 1 calc R . . . .
H16B H 0.600819 0.386628 0.627030 0.116 Uiso 1 1 calc R . . . .
C17 C 0.6127(9) 0.3838(12) 0.8200(19) 0.0965(18) Uani 1 1 d . . . . .
H17A H 0.629559 0.340681 0.818701 0.116 Uiso 1 1 calc R . . . .
H17B H 0.663890 0.439347 0.826227 0.116 Uiso 1 1 calc R . . . .
C18 C 0.5554(10) 0.3697(11) 0.933(2) 0.0965(18) Uani 1 1 d . . . . .
H18A H 0.586333 0.372794 1.008896 0.116 Uiso 1 1 calc R . . . .
H18B H 0.542057 0.415325 0.935836 0.116 Uiso 1 1 calc R . . . .

loop_
_atom_site_aniso_label
_atom_site_aniso_U_11
_atom_site_aniso_U_22
_atom_site_aniso_U_33
_atom_site_aniso_U_23
_atom_site_aniso_U_13
_atom_site_aniso_U_12
Br1 0.1217(11) 0.0853(8) 0.0436(8) 0.0020(5) -0.0125(6) 0.0468(6)
Cl1 0.114(3) 0.205(6) 0.051(2) 0.032(3) -0.0097(17) 0.043(3)
F1 0.075(3) 0.079(3) 0.048(3) 0.005(2) 0.006(2) 0.045(2)
F2 0.077(3) 0.050(2) 0.081(5) 0.000(2) -0.005(3) 0.025(2)
O1 0.071(3) 0.057(2) 0.120(7) 0.018(3) -0.020(3) 0.032(2)
N1 0.064(3) 0.049(3) 0.092(7) 0.003(3) 0.005(4) 0.022(3)
O2 0.071(3) 0.057(2) 0.120(7) 0.018(3) -0.020(3) 0.032(2)
C8 0.064(4) 0.063(4) 0.116(12) 0.003(5) -0.006(5) 0.034(3)
C2 0.084(3) 0.108(3) 0.076(5) -0.014(3) -0.010(3) 0.032(3)
C3 0.056(3) 0.043(3) 0.057(5) 0.002(3) 0.002(3) 0.019(2)
C4 0.068(4) 0.040(3) 0.083(7) 0.012(3) 0.024(4) 0.025(3)
C6 0.100(8) 0.081(6) 0.056(7) 0.018(5) 0.029(6) 0.028(5)
C5 0.073(5) 0.059(4) 0.094(9) 0.025(5) 0.038(6) 0.028(4)
C11 0.085(6) 0.056(4) 0.052(6) 0.013(4) 0.015(4) 0.025(4)
C1 0.082(6) 0.075(5) 0.060(8) 0.010(5) 0.016(5) 0.032(4)
C7 0.067(4) 0.052(3) 0.054(6) 0.012(3) -0.003(4) 0.027(3)
C10 0.087(6) 0.051(4) 0.051(6) 0.007(3) 0.002(4) 0.028(4)
C9 0.066(4) 0.052(3) 0.042(5) 0.003(3) 0.002(3) 0.023(3)
C12 0.067(5) 0.065(5) 0.096(10) 0.003(5) 0.004(5) 0.025(4)
C20 0.084(3) 0.108(3) 0.076(5) -0.014(3) -0.010(3) 0.032(3)
C19 0.084(3) 0.108(3) 0.076(5) -0.014(3) -0.010(3) 0.032(3)
C14 0.118(10) 0.067(5) 0.083(12) 0.001(6) 0.027(8) 0.030(6)
C13 0.106(8) 0.060(5) 0.115(15) 0.009(7) -0.007(9) 0.025(5)
C15 0.084(3) 0.108(3) 0.076(5) -0.014(3) -0.010(3) 0.032(3)
C16 0.084(3) 0.108(3) 0.076(5) -0.014(3) -0.010(3) 0.032(3)
C17 0.084(3) 0.108(3) 0.076(5) -0.014(3) -0.010(3) 0.032(3)
C18 0.084(3) 0.108(3) 0.076(5) -0.014(3) -0.010(3) 0.032(3)

loop_
_atom_type_symbol
_atom_type_description
_atom_type_scat_dispersion_real
_atom_type_scat_dispersion_imag
_atom_type_scat_source
C C 0.0181 0.0091 'International Tables Vol C Tables 4.2.6.8 and 6.1.1.4'
H H 0.0000 0.0000 'International Tables Vol C Tables 4.2.6.8 and 6.1.1.4'
Br Br -0.6763 1.2805 'International Tables Vol C Tables 4.2.6.8 and 6.1.1.4'
Cl Cl 0.3639 0.7018 'International Tables Vol C Tables 4.2.6.8 and 6.1.1.4'
F F 0.0727 0.0534 'International Tables Vol C Tables 4.2.6.8 and 6.1.1.4'
N N 0.0311 0.0180 'International Tables Vol C Tables 4.2.6.8 and 6.1.1.4'
O O 0.0492 0.0322 'International Tables Vol C Tables 4.2.6.8 and 6.1.1.4'

loop_
_geom_angle_atom_site_label_1
_geom_angle_atom_site_label_2
_geom_angle_atom_site_label_3
_geom_angle
_geom_angle_site_symmetry_1
_geom_angle_site_symmetry_3
_geom_angle_publ_flag
C8 O1 C7 122.2(8) . . ?
C8 N1 C4 123.4(8) . . ?
N1 C8 O1 118.4(10) . . ?
O2 C8 O1 113.2(13) . . ?
O2 C8 N1 128.3(11) . . ?
C3 C2 H2 120.0 . . ?
C1 C2 H2 120.0 . . ?
C1 C2 C3 120.0(14) . . ?
C2 C3 C4 117.3(12) . . ?
C2 C3 C7 122.5(11) . . ?
C4 C3 C7 120.2(9) . . ?
N1 C4 C3 118.7(10) . . ?
N1 C4 C5 120.2(9) . . ?
C5 C4 C3 121.0(11) . . ?
C5 C6 H6 121.1 . . ?
C5 C6 C1 117.8(13) . . ?
C1 C6 H6 121.1 . . ?
C4 C5 H5 119.9 . . ?
C6 C5 C4 120.1(9) . . ?
C6 C5 H5 119.9 . . ?
C10 C11 C12 176.5(14) . . ?
C2 C1 Cl1 119.6(10) . . ?
C2 C1 C6 123.6(15) . . ?
C6 C1 Cl1 116.8(12) . . ?
O1 C7 C3 109.8(8) . . ?
O1 C7 C10 107.1(7) . . ?
O1 C7 C9 107.6(8) . . ?
C3 C7 C9 108.9(6) . . ?
C10 C7 C3 112.9(8) . . ?
C10 C7 C9 110.4(8) . . ?
C11 C10 C7 175.8(12) . . ?
F1 C9 Br1 109.1(6) . . ?
F1 C9 F2 106.8(7) . . ?
F1 C9 C7 110.4(8) . . ?
F2 C9 Br1 108.1(7) . . ?
F2 C9 C7 109.0(7) . . ?
C7 C9 Br1 113.2(6) . . ?
C11 C12 H12 118.5 . . ?
C11 C12 C14 113.3(11) . . ?
C14 C12 H12 118.5 . . ?
C13 C12 C11 119.8(12) . . ?
C13 C12 H12 118.5 . . ?
C13 C12 C14 49.4(12) . . ?
H20A C20 H20B 107.8 . . ?
C19 C20 H20A 109.1 . . ?
C19 C20 H20B 109.1 . . ?
C19 C20 C15 112.6(13) . . ?
C15 C20 H20A 109.1 . . ?
C15 C20 H20B 109.1 . . ?
C20 C19 H19A 109.2 . . ?
C20 C19 H19B 109.2 . . ?
H19A C19 H19B 107.9 . . ?
C18 C19 C20 111.9(16) . . ?
C18 C19 H19A 109.2 . . ?
C18 C19 H19B 109.2 . . ?
C12 C14 H14A 117.8 . . ?
C12 C14 H14B 117.8 . . ?
H14A C14 H14B 114.9 . . ?
C13 C14 C12 60.1(12) . . ?
C13 C14 H14A 117.8 . . ?
C13 C14 H14B 117.8 . . ?
C12 C13 H13A 116.6 . . ?
C12 C13 H13B 116.6 . . ?
C14 C13 C12 70.6(14) . . ?
C14 C13 H13A 116.6 . . ?
C14 C13 H13B 116.6 . . ?
H13A C13 H13B 113.6 . . ?
C20 C15 H15A 109.0 . . ?
C20 C15 H15B 109.0 . . ?
H15A C15 H15B 107.8 . . ?
C16 C15 C20 113.0(15) . . ?
C16 C15 H15A 109.0 . . ?
C16 C15 H15B 109.0 . . ?
C15 C16 H16A 109.2 . . ?
C15 C16 H16B 109.2 . . ?
C15 C16 C17 111.9(17) . . ?
H16A C16 H16B 107.9 . . ?
C17 C16 H16A 109.2 . . ?
C17 C16 H16B 109.2 . . ?
C16 C17 H17A 109.8 . . ?
C16 C17 H17B 109.8 . . ?
H17A C17 H17B 108.2 . . ?
C18 C17 C16 109.4(14) . . ?
C18 C17 H17A 109.8 . . ?
C18 C17 H17B 109.8 . . ?
C19 C18 C17 113.6(15) . . ?
C19 C18 H18A 108.9 . . ?
C19 C18 H18B 108.9 . . ?
C17 C18 H18A 108.9 . . ?
C17 C18 H18B 108.9 . . ?
H18A C18 H18B 107.7 . . ?

loop_
_geom_bond_atom_site_label_1
_geom_bond_atom_site_label_2
_geom_bond_distance
_geom_bond_site_symmetry_2
_geom_bond_publ_flag
Br1 C9 1.926(10) . ?
Cl1 C1 1.751(17) . ?
F1 C9 1.330(11) . ?
F2 C9 1.357(9) . ?
O1 C8 1.372(14) . ?
O1 C7 1.440(10) . ?
N1 C8 1.34(2) . ?
N1 C4 1.354(16) . ?
O2 C8 1.238(17) . ?
C2 H2 0.9300 . ?
C2 C3 1.39(2) . ?
C2 C1 1.33(3) . ?
C3 C4 1.406(11) . ?
C3 C7 1.490(13) . ?
C4 C5 1.386(18) . ?
C6 H6 0.9300 . ?
C6 C5 1.36(2) . ?
C6 C1 1.393(17) . ?
C5 H5 0.9300 . ?
C11 C10 1.199(15) . ?
C11 C12 1.446(13) . ?
C7 C10 1.453(12) . ?
C7 C9 1.564(13) . ?
C12 H12 0.9800 . ?
C12 C14 1.57(2) . ?
C12 C13 1.45(2) . ?
C20 H20A 0.9700 . ?
C20 H20B 0.9700 . ?
C20 C19 1.53(2) . ?
C20 C15 1.59(3) . ?
C19 H19A 0.9700 . ?
C19 H19B 0.9700 . ?
C19 C18 1.51(2) . ?
C14 H14A 0.9700 . ?
C14 H14B 0.9700 . ?
C14 C13 1.27(3) . ?
C13 H13A 0.9700 . ?
C13 H13B 0.9700 . ?
C15 H15A 0.9700 . ?
C15 H15B 0.9700 . ?
C15 C16 1.48(2) . ?
C16 H16A 0.9700 . ?
C16 H16B 0.9700 . ?
C16 C17 1.53(3) . ?
C17 H17A 0.9700 . ?
C17 H17B 0.9700 . ?
C17 C18 1.52(3) . ?
C18 H18A 0.9700 . ?
C18 H18B 0.9700 . ?
